data_4343936
loop_
_publ_author_name
'Uchida, S.'
'Kawamoto, R.'
'Mizuno, N.'

_publ_section_title
;
 Recognition of small polar molecules with an ionic crystal of
 alpha-Keggin-type polyoxometalate with a macrocation
;
_journal_name_full 'Inorganic Chemistry'
_journal_page_first 5136
_journal_page_last 5144
_journal_volume 45
_journal_year 2006
_chemical_formula_sum 'C6 H16 Co Cr3 Cs5 O58 W12'
_chemical_name_systematic
;
Cs5 (Cr3 O (O O C H)6 (H2 O)3) (Co W12 O40) (H2 O)2
;
_space_group_IT_number 14
_symmetry_space_group_name_Hall '-P 2ybc'
_symmetry_space_group_name_H-M 'P 1 21/c 1'
_cell_angle_alpha 90
_cell_angle_beta 92.332
_cell_angle_gamma 90
_cell_formula_units_Z 4
_cell_length_a 12.3267
_cell_length_b 18.641
_cell_length_c 24.487
_cell_volume 5622.012
_citation_journal_id_ASTM INOCAJ
_cod_data_source_file Uchida_INOCAJ_2006_1073.cif
_cod_data_source_block C6H16Co1Cr3Cs5O58W12
_cod_original_cell_volume 5622.013
_cod_original_formula_sum 'C6 H16 Co1 Cr3 Cs5 O58 W12'
_cod_database_code 4343936

loop_
_symmetry_equiv_pos_as_xyz
x,y,z
-x,y+1/2,-z+1/2
-x,-y,-z
x,-y-1/2,z-1/2

loop_
_atom_site_label
_atom_site_type_symbol
_atom_site_fract_x
_atom_site_fract_y
_atom_site_fract_z
_atom_site_occupancy
_atom_site_U_iso_or_equiv
O3 O-2 0.272 0.133 0.394 1 0.0
O45 O-2 0.191 0.682 0.29 1 0.0
O21 O-2 0.253 0.254 0.471 1 0.0
O52 O-2 0.187 0.57 0.486 1 0.0
W11 W+6 0.3871 0.0603 0.258 1 0.0
W6 W+6 0.095 0.293 0.3452 1 0.0
O42 O-2 0.362 0.589 0.317 1 0.0
O34 O-2 0.69 0.205 0.317 1 0.0
W9 W+6 0.6057 0.1266 0.3565 1 0.0
O8 O-2 0.393 -0.063 0.42 1 0.0
O6 O-2 0.62 0.286 0.495 1 0.0
Cs4 Cs+1 0.409 0.4196 0.1555 1 0.0
O14 O-2 0.414 0.26 0.153 1 0.0
O30 O-2 0.433 0.322 0.438 1 0.0
W10 W+6 0.2855 0.3473 0.4329 1 0.0
W8 W+6 0.3096 0.3775 0.3043 1 0.0
O2 O-2 0.318 0.164 0.279 1 0.0
O20 O-2 0.087 0.206 0.381 1 0.0
W2 W+6 0.1221 0.1034 0.3934 1 0.0
Cs5 Cs+1 0.4461 0.1336 0.0724 1 0.0
O23 O-2 0.488 0.066 0.398 1 0.0
C3 C+4 0.128 0.741 0.277 1 0.0
O57 O-2 0.464 0.975 0.101 1 0.0
O53 O-2 0.078 0.69 0.52 1 0.0
O15 O-2 0.051 0.119 0.213 1 0.0
Cr2 Cr+3 0.1064 0.7837 0.3992 1 0.0
O49 O-2 0.157 0.552 0.343 1 0.0
Cr1 Cr+3 0.2403 0.6396 0.3632 1 0.0
C6 C+4 -0.123 0.733 0.412 1 0.0
O24 O-2 0.362 0.024 0.326 1 0.0
O9 O-2 -0.02 0.317 0.341 1 0.0
O35 O-2 0.318 0.309 0.245 1 0.0
O31 O-2 0.127 0.348 0.413 1 0.0
O27 O-2 0.247 0.061 0.233 1 0.0
O7 O-2 0 0.075 0.402 1 0.0
O28 O-2 0.502 0.092 0.28 1 0.0
C1 C+4 0.061 0.523 0.356 1 0.0
O18 O-2 0.21 0.014 0.408 1 0.0
O10 O-2 0.713 0.067 0.364 1 0.0
O58 O-2 0.133 0.392 0.17 1 0.0
O11 O-2 0.687 0.344 0.291 1 0.0
O22 O-2 0.45 0.193 0.478 1 0.0
Cs2 Cs+1 0.1954 0.9347 0.1246 1 0.0
O32 O-2 0.229 0.197 0.192 1 0.0
O12 O-2 0.45 -0.01 0.22 1 0.0
O19 O-2 0.361 0.062 0.48 1 0.0
O40 O-2 0.442 0.129 0.201 1 0.0
W12 W+6 0.5844 0.292 0.3168 1 0.0
O51 O-2 0.311 0.589 0.427 1 0.0
O38 O-2 0.312 0.413 0.373 1 0.0
O17 O-2 0.155 0.127 0.473 1 0.0
O4 O-2 0.48 0.216 0.364 1 0.0
O55 O-2 -0.081 0.668 0.433 1 0.0
C4 C+4 0.341 0.786 0.392 1 0.0
O48 O-2 0.25 0.807 0.404 1 0.0
O43 O-2 0.071 0.891 0.39 1 0.0
O46 O-2 0.098 0.782 0.322 1 0.0
O5 O-2 0.297 0.162 0.554 1 0.0
O39 O-2 0.624 0.311 0.39 1 0.0
Co1 Co+2 0.3456 0.2014 0.3505 1 0.0
O13 O-2 0.32 0.462 0.27 1 0.0
C5 C+4 0.07 0.76 0.527 1 0.0
O56 O-2 -0.055 0.774 0.395 1 0.0
Cs1 Cs+1 0.1946 0.555 0.0207 1 0.0
C2 C+4 0.281 0.569 0.467 1 0.0
O37 O-2 0.459 0.354 0.316 1 0.0
O16 O-2 0.263 0.404 0.49 1 0.0
W7 W+6 0.3636 0.029 0.4074 1 0.0
O44 O-2 -0.028 0.573 0.517 1 0.0
O36 O-2 0.157 0.37 0.299 1 0.0
O47 O-2 0.354 0.712 0.374 1 0.0
W1 W+6 0.5532 0.2497 0.4457 1 0.0
O50 O-2 0.018 0.548 0.403 1 0.0
W4 W+6 0.297 0.16 0.4871 1 0.0
O41 O-2 0.132 0.68 0.409 1 0.0
O1 O-2 0.268 0.289 0.359 1 0.0
O54 O-2 0.109 0.8 0.48 1 0.0
Cr3 Cr+3 0.055 0.6268 0.4561 1 0.0
W5 W+6 0.3823 0.2258 0.2122 1 0.0
Cs3 Cs+1 0.1137 0.5422 0.2178 1 0.0
O26 O-2 0.111 0.232 0.28 1 0.0
O33 O-2 0.515 0.248 0.253 1 0.0
O25 O-2 0.127 0.102 0.312 1 0.0
O29 O-2 0.651 0.177 0.431 1 0.0
W3 W+6 0.1588 0.1481 0.2461 1 0.0
